data_2019336
loop_
_publ_author_name
'George, C.'
'Purdy, A.'

_publ_section_title
;
 1,3,5,7-Tetrakis(trifluoromethyl)-2,6-dioxabicyclo[3.3.0]octane-3,7-diol
;
_journal_issue 3
_journal_name_full 'Acta Crystallographica Section C Crystal Structure Communications'
_journal_page_first 445
_journal_paper_doi 10.1107/S0108270194007511
_journal_volume 51
_journal_year 1995
_chemical_formula_moiety 'C10 H6 F12 O4'
_chemical_formula_sum 'C10 H6 F12 O4'
_chemical_formula_weight 418.13
_space_group_IT_number 15
_symmetry_cell_setting monoclinic
_symmetry_space_group_name_Hall '-C 2yc'
_symmetry_space_group_name_H-M 'C 1 2/c 1'
_atom_type_scat_source IntTabIV
_cell_angle_alpha 90.
_cell_angle_beta 102.08(2)
_cell_angle_gamma 90.
_cell_formula_units_Z 16
_cell_length_a 23.462(5)
_cell_length_b 10.600(2)
_cell_length_c 23.907(6)
_cell_measurement_reflns_used 25
_cell_measurement_temperature 295
_cell_measurement_theta_max 13
_cell_measurement_theta_min 10
_cell_volume 5814(2)
_diffrn_measurement_device 'Siemens R3m/V'
_diffrn_measurement_method 2\q-\q
_diffrn_radiation_type MoK\a
_diffrn_radiation_wavelength 0.71073
_diffrn_reflns_av_R_equivalents 0.019
_diffrn_reflns_limit_h_max 25
_diffrn_reflns_limit_h_min 0
_diffrn_reflns_limit_k_max 11
_diffrn_reflns_limit_k_min 0
_diffrn_reflns_limit_l_max 24
_diffrn_reflns_limit_l_min -25
_diffrn_reflns_number 4192
_diffrn_reflns_theta_max 22.5
_diffrn_standards_decay_% 0.028,random
_diffrn_standards_interval_count 97
_diffrn_standards_number 3
_exptl_absorpt_coefficient_mu 0.24
_exptl_absorpt_correction_T_max 0.67
_exptl_absorpt_correction_T_min 0.43
_exptl_absorpt_correction_type empirical
_exptl_crystal_colour 'clear colorless'
_exptl_crystal_density_diffrn 1.911
_exptl_crystal_description irregular
_exptl_crystal_size_max 0.40
_exptl_crystal_size_mid 0.40
_exptl_crystal_size_min 0.25
_refine_diff_density_max 0.27
_refine_diff_density_min -0.28
_refine_ls_extinction_coef '\c = 0.0005 (1)'
_refine_ls_extinction_method 'empirical, isotropic'
_refine_ls_goodness_of_fit_obs 1.25
_refine_ls_hydrogen_treatment refxyz
_refine_ls_number_parameters 482
_refine_ls_number_reflns 2081
_refine_ls_R_factor_obs 0.058
_refine_ls_shift/esd_max 0.12
_refine_ls_structure_factor_coef F
_refine_ls_weighting_details 'w = 1/[\s^2^(F) + 0.00023F^2^]'
_refine_ls_weighting_scheme calc
_refine_ls_wR_factor_obs 0.048
_reflns_number_observed 2081
_reflns_number_total 3822
_reflns_observed_criterion F>3\s(F)
_cod_data_source_file cr1114sup1.cif
_cod_data_source_block cr1114a
_cod_depositor_comments
;
The following automatic conversions were performed:

'_refine_ls_weighting_scheme' value '1/[\s^2^(F) + 0.00023F^2^]' was
changed to 'calc'. New tag '_refine_ls_weighting_details' was
created. The value of the new tag was set to 'w = 1/[\s^2^(F) +
0.00023F^2^]'.

Automatic conversion script
Id: cif_fix_values 3143 2015-03-26 13:38:13Z robertas 
;
_cod_database_code 2019336

loop_
_symmetry_equiv_pos_as_xyz
x,y,z
x,-y,1/2+z
-x,-y,-z
-x,y,1/2-z
1/2+x,1/2+y,z
1/2+x,1/2-y,1/2+z
1/2-x,1/2-y,-z
1/2-x,1/2+y,1/2-z

loop_
_atom_site_label
_atom_site_fract_x
_atom_site_fract_y
_atom_site_fract_z
_atom_site_U_iso_or_equiv
C1 .5981(3) .2931(7) .6625(3) .043(3)
O2 .6157(2) .1845(4) .6351(2) .047(2)
C3 .6667(3) .1272(7) .6679(3) .052(3)
O3 .7138(2) .1457(5) .6411(2) .063(2)
C4 .6783(3) .1885(7) .7264(3) .058(3)
C5 .6482(3) .3151(7) .7150(3) .046(3)
O6 .6859(2) .4050(4) .6958(2) .056(2)
C7 .6624(3) .4513(7) .6403(3) .050(3)
O7 .6931(2) .4034(6) .6013(2) .058(2)
C8 .5993(3) .4099(6) .6260(3) .051(3)
C9 .5374(3) .2638(8) .6715(3) .059(3)
C10 .6550(4) -.0147(8) .6699(3) .065(4)
C11 .6358(4) .3705(9) .7699(3) .070(4)
C12 .6708(4) .5949(8) .6422(4) .078(4)
F1 .5021(2) .2402(4) .6206(2) .076(2)
F2 .5143(2) .3617(4) .6940(2) .076(2)
F3 .5357(2) .1635(4) .7044(2) .075(2)
F4 .6087(2) -.0395(4) .6916(2) .076(2)
F5 .6438(2) -.0640(4) .6172(2) .088(2)
F6 .6996(2) -.0747(4) .7010(2) .101(2)
F7 .6023(2) .2944(4) .7938(2) .084(2)
F8 .6081(2) .4810(5) .7609(2) .091(2)
F9 .6844(2) .3896(5) .8080(2) .102(2)
F10 .7270(2) .6249(4) .6556(2) .109(2)
F11 .6457(2) .6473(4) .6811(2) .114(3)
F12 .6483(2) .6459(4) .5923(2) .100(2)
C1' .5830(3) .1624(7) .4401(3) .062(3)
O2' .5932(2) .2793(4) .4708(2) .054(2)
C3' .6297(3) .3626(6) .4476(3) .048(3)
O3' .6836(2) .3713(4) .4844(2) .051(2)
C4' .6362(3) .3045(6) .3910(3) .067(3)
C5' .6243(3) .1652(7) .3974(3) .059(3)
O6' .6752(2) .1008(4) .4265(2) .058(2)
C7' .6679(3) .0405(6) .4775(3) .053(3)
O7' .7022(2) .0981(5) .5247(2) .053(2)
C8' .6042(3) .0534(6) .4799(3) .067(3)
C9' .5168(4) .1579(11) .4187(5) .098(5)
C10' .6002(4) .4896(8) .4416(4) .073(4)
C11' .6060(5) .1029(12) .3388(5) .110(6)
C12' .6885(4) -.0951(8) .4748(4) .080(4)
F1' .4904(2) .1632(5) .4632(3) .132(3)
F2' .4966(2) .2502(6) .3833(3) .130(3)
F3' .5004(2) .0486(6) .3923(3) .159(3)
F4' .5474(2) .4867(4) .4078(2) .114(2)
F5' .5936(2) .5353(4) .4914(2) .092(2)
F6' .6309(2) .5715(4) .4190(2) .112(3)
F7' .5606(3) .1583(6) .3065(2) .158(3)
F8' .5924(3) -.0181(6) .3434(2) .142(3)
F9' .6506(3) .1092(6) .3129(2) .142(3)
F10' .7442(2) -.1009(4) .4722(2) .091(2)
F11' .6592(2) -.1555(4) .4286(3) .128(3)
F12' .6816(2) -.1602(4) .5192(2) .127(3)
H(4A) .7194 .1991 .7410 .080
H(4B) .6619 .1396 .7529 .080
H(8A) .5744 .4744 .6357 .080
H(8B) .5875 .3900 .5861 .080
H(3) .705(3) .120(8) .612(3) .100
H(7) .722(3) .405(9) .604(3) .100
H(4'A) .6749 .3174 .3847 .080
H(4'B) .6084 .3402 .3598 .080
H(8'A) .5999 .0719 .5181 .080
H(8'B) .5832 -.0224 .4668 .080
H(7') .731(3) .117(8) .521(3) .100
H(3') .681(3) .382(7) .518(3) .100

loop_
_geom_angle_atom_site_label_1
_geom_angle_atom_site_label_2
_geom_angle_atom_site_label_3
_geom_angle
_geom_angle_publ_flag
O2 C1 C5 104.6(5) yes
O2 C1 C8 110.6(5) yes
C5 C1 C8 103.9(5) yes
O2 C1 C9 105.7(5) yes
C5 C1 C9 119.4(6) yes
C8 C1 C9 112.3(5) yes
C1 O2 C3 112.4(4) yes
O2 C3 O3 109.9(5) yes
O2 C3 C4 107.1(5) yes
O3 C3 C4 110.9(5) yes
O2 C3 C10 107.5(5) yes
O3 C3 C10 108.3(6) yes
C4 C3 C10 113.1(6) yes
C3 C4 C5 103.2(5) yes
C1 C5 C4 105.0(5) yes
C1 C5 O6 104.7(5) yes
C4 C5 O6 110.4(5) yes
C1 C5 C11 120.6(6) yes
C4 C5 C11 110.8(6) yes
O6 C5 C11 105.2(6) yes
C5 O6 C7 112.6(4) yes
O6 C7 O7 110.3(5) yes
O6 C7 C8 106.5(5) yes
O7 C7 C8 111.2(5) yes
O6 C7 C12 107.1(5) yes
O7 C7 C12 107.5(7) yes
C8 C7 C12 114.1(6) yes
C1 C8 C7 104.0(5) yes
C1 C9 F1 109.1(6) yes
C1 C9 F2 111.8(6) yes
F1 C9 F2 106.5(5) yes
C1 C9 F3 113.1(6) yes
F1 C9 F3 107.3(7) yes
F2 C9 F3 108.7(6) yes
C3 C10 F4 111.9(7) yes
C3 C10 F5 110.9(6) yes
F4 C10 F5 105.9(6) yes
C3 C10 F6 111.5(6) yes
F4 C10 F6 107.7(7) yes
F5 C10 F6 108.7(7) yes
C5 C11 F7 111.9(7) yes
C5 C11 F8 112.0(6) yes
F7 C11 F8 106.8(7) yes
C5 C11 F9 111.2(7) yes
F7 C11 F9 107.4(6) yes
F8 C11 F9 107.3(7) yes
C7 C12 F10 111.1(7) yes
C7 C12 F11 111.3(7) yes
F10 C12 F11 107.3(6) yes
C7 C12 F12 110.9(6) yes
F10 C12 F12 108.1(8) yes
F11 C12 F12 108.1(7) yes
O2' C1' C5' 105.1(6) yes
O2' C1' C8' 109.9(5) yes
C5' C1' C8' 105.0(6) yes
O2' C1' C9' 104.3(6) yes
C5' C1' C9' 120.8(7) yes
C8' C1' C9' 111.4(7) yes
C1' O2' C3' 112.8(5) yes
O2' C3' O3' 109.8(5) yes
O2' C3' C4' 106.0(5) yes
O3' C3' C4' 110.2(6) yes
O2' C3' C10' 106.9(6) yes
O3' C3' C10' 110.0(6) yes
C4' C3' C10' 113.9(6) yes
C3' C4' C5' 104.5(6) yes
C1' C5' C4' 103.8(6) yes
C1' C5' O6' 104.2(5) yes
C4' C5' O6' 111.3(6) yes
C1' C5' C11' 120.1(7) yes
C4' C5' C11' 110.5(7) yes
O6' C5' C11' 106.7(7) yes
C5' O6' C7' 113.4(5) yes
O6' C7' O7' 110.4(5) yes
O6' C7' C8' 106.8(5) yes
O7' C7' C8' 109.8(6) yes
O6' C7' C12' 107.1(7) yes
O7' C7' C12' 108.4(6) yes
C8' C7' C12' 114.3(6) yes
C1' C8' C7' 104.1(6) yes
C1' C9' F1' 109.8(8) yes
C1' C9' F2' 113.3(8) yes
F1' C9' F2' 108.3(8) yes
C1' C9' F3' 110.9(8) yes
F1' C9' F3' 106.0(8) yes
F2' C9' F3' 108.2(8) yes
C3' C10' F4' 112.9(6) yes
C3' C10' F5' 112.1(7) yes
F4' C10' F5' 106.7(7) yes
C3' C10' F6' 110.4(8) yes
F4' C10' F6' 106.7(7) yes
F5' C10' F6' 107.7(7) yes
C5' C11' F7' 112.5(9) yes
C5' C11' F8' 111.5(8) yes
F7' C11' F8' 107.5(9) yes
C5' C11' F9' 107.9(9) yes
F7' C11' F9' 109.0(9) yes
F8' C11' F9' 108.3(10) yes
C7' C12' F10' 111.7(7) yes
C7' C12' F11' 112.0(7) yes
F10' C12' F11' 106.3(8) yes
C7' C12' F12' 111.9(8) yes
F10' C12' F12' 107.8(7) yes
F11' C12' F12' 106.9(7) yes

loop_
_geom_bond_atom_site_label_1
_geom_bond_atom_site_label_2
_geom_bond_distance
_geom_bond_publ_flag
C1 O2 1.427(8) yes
C1 C5 1.547(8) yes
C1 C8 1.519(9) yes
C1 C9 1.517(10) yes
O2 C3 1.424(7) yes
C3 O3 1.403(9) yes
C3 C4 1.513(9) yes
C3 C10 1.531(11) yes
C4 C5 1.515(10) yes
C5 O6 1.442(8) yes
C5 C11 1.520(11) yes
O6 C7 1.413(7) yes
C7 O7 1.391(9) yes
C7 C8 1.512(9) yes
C7 C12 1.534(11) yes
C9 F1 1.344(8) yes
C9 F2 1.335(10) yes
C9 F3 1.327(10) yes
C10 F4 1.325(10) yes
C10 F5 1.338(9) yes
C10 F6 1.313(9) yes
C11 F7 1.335(10) yes
C11 F8 1.334(10) yes
C11 F9 1.318(9) yes
C12 F10 1.329(11) yes
C12 F11 1.322(11) yes
C12 F12 1.315(10) yes
C1' O2' 1.435(9) yes
C1' C5' 1.549(11) yes
C1' C8' 1.513(10) yes
C1' C9' 1.531(11) yes
O2' C3' 1.422(8) yes
C3' O3' 1.384(7) yes
C3' C4' 1.524(10) yes
C3' C10' 1.507(11) yes
C4' C5' 1.516(10) yes
C5' O6' 1.422(8) yes
C5' C11' 1.528(13) yes
O6' C7' 1.419(9) yes
C7' O7' 1.384(8) yes
C7' C8' 1.514(10) yes
C7' C12' 1.522(11) yes
C9' F1' 1.340(14) yes
C9' F2' 1.315(12) yes
C9' F3' 1.336(13) yes
C10' F4' 1.330(10) yes
C10' F5' 1.324(11) yes
C10' F6' 1.315(11) yes
C11' F7' 1.316(13) yes
C11' F8' 1.331(14) yes
C11' F9' 1.325(15) yes
C12' F10' 1.323(11) yes
C12' F11' 1.336(11) yes
C12' F12' 1.302(12) yes
